data_7131260
loop_
_publ_author_name
'Chowdhury, Tajrian'
'Evans, Matthew J.'
'Coles, Martyn P.'
'Bailey, Anna G.'
'Peveler, William J.'
'Wilson, Claire'
'Farnaby, Joy H.'

_publ_section_title
;
 Reduction chemistry yields stable and soluble divalent lanthanide
 tris(pyrazolyl)borate complexes.
;
_journal_issue 15
_journal_name_full 'Chemical communications (Cambridge, England)'
_journal_page_first 2134
_journal_page_last 2137
_journal_paper_doi 10.1039/d2cc03189b
_journal_volume 59
_journal_year 2023
_chemical_formula_moiety 'C36 H35 B2 N12 O P Yb'
_chemical_formula_sum 'C36 H35 B2 N12 O P Yb'
_chemical_formula_weight 877.39
_space_group_crystal_system triclinic
_space_group_IT_number 2
_space_group_name_Hall '-P 1'
_space_group_name_H-M_alt 'P -1'
_atom_sites_solution_hydrogens geom
_atom_sites_solution_primary dual
_audit_creation_date 2022-03-08
_audit_creation_method
;
Olex2 1.5
(compiled 2021.10.07 svn.r9718050b for OlexSys, GUI svn.r6410)
;
_audit_update_record
;
2022-03-22 deposited with the CCDC.	2022-12-20 downloaded from the CCDC.
;
_cell_angle_alpha 73.4450(10)
_cell_angle_beta 83.8410(10)
_cell_angle_gamma 65.6540(10)
_cell_formula_units_Z 2
_cell_length_a 11.7840(4)
_cell_length_b 12.0768(4)
_cell_length_c 14.8349(5)
_cell_measurement_reflns_used 9942
_cell_measurement_temperature 150
_cell_measurement_theta_max 23.14
_cell_measurement_theta_min 2.39
_cell_volume 1843.60(11)
_computing_cell_refinement 'SAINT V8.37A (Bruker-AXS, 2016)'
_computing_data_collection 'APEX3 Ver. 2016.9-0 (Bruker-AXS, 2016)'
_computing_data_reduction 'APEX3 Ver. 2016.9-0 (Bruker-AXS, 2016)'
_computing_molecular_graphics 'Olex2 1.5 (Dolomanov et al., 2009)'
_computing_publication_material 'Olex2 1.5 (Dolomanov et al., 2009)'
_computing_structure_refinement 'SHELXL 2018/3 (Sheldrick, 2015)'
_computing_structure_solution 'SHELXT 2018/2 (Sheldrick, 2018)'
_diffrn_ambient_temperature 150
_diffrn_detector 'charge integrating pixel array detector'
_diffrn_detector_area_resol_mean 7.4074
_diffrn_detector_type 'Bruker PHOTON II'
_diffrn_measured_fraction_theta_full 1.000
_diffrn_measured_fraction_theta_max 1.000
_diffrn_measurement_device 'four-circle diffractometer'
_diffrn_measurement_device_type 'Bruker D8 VENTURE'
_diffrn_measurement_method '\f and \w scans'
_diffrn_radiation_collimation 'focusing mirrors'
_diffrn_radiation_monochromator 'multilayer mirror optics'
_diffrn_radiation_type MoK\a
_diffrn_radiation_wavelength 0.71073
_diffrn_reflns_av_R_equivalents 0.0983
_diffrn_reflns_av_unetI/netI 0.0779
_diffrn_reflns_Laue_measured_fraction_full 1.000
_diffrn_reflns_Laue_measured_fraction_max 1.000
_diffrn_reflns_limit_h_max 15
_diffrn_reflns_limit_h_min -15
_diffrn_reflns_limit_k_max 16
_diffrn_reflns_limit_k_min -16
_diffrn_reflns_limit_l_max 19
_diffrn_reflns_limit_l_min -16
_diffrn_reflns_number 52538
_diffrn_reflns_point_group_measured_fraction_full 1.000
_diffrn_reflns_point_group_measured_fraction_max 1.000
_diffrn_reflns_theta_full 25.242
_diffrn_reflns_theta_max 28.290
_diffrn_reflns_theta_min 1.897
_diffrn_source 'microfocus sealed tube'
_diffrn_source_current 1.4
_diffrn_source_power 0.07
_diffrn_source_type 'INCOATEC I\ms 3.0'
_diffrn_source_voltage 50.0
_diffrn_standards_number 0
_exptl_absorpt_coefficient_mu 2.628
_exptl_absorpt_correction_T_max 0.7457
_exptl_absorpt_correction_T_min 0.6513
_exptl_absorpt_correction_type multi-scan
_exptl_absorpt_process_details
;
SADABS-2016/2 (Bruker,2016/2) was used for absorption correction.
wR2(int) was 0.1098 before and 0.0753 after correction.
The Ratio of minimum to maximum transmission is 0.8734.
The \l/2 correction factor is Not present.
;
_exptl_crystal_colour red
_exptl_crystal_colour_primary red
_exptl_crystal_density_diffrn 1.581
_exptl_crystal_description rod
_exptl_crystal_F_000 876
_exptl_crystal_size_max 0.24
_exptl_crystal_size_mid 0.02
_exptl_crystal_size_min 0.01
_refine_diff_density_max 1.011
_refine_diff_density_min -0.955
_refine_diff_density_rms 0.142
_refine_ls_extinction_method none
_refine_ls_goodness_of_fit_ref 1.030
_refine_ls_hydrogen_treatment constr
_refine_ls_matrix_type full
_refine_ls_number_parameters 515
_refine_ls_number_reflns 9157
_refine_ls_number_restraints 84
_refine_ls_restrained_S_all 1.028
_refine_ls_R_factor_all 0.0697
_refine_ls_R_factor_gt 0.0421
_refine_ls_shift/su_max 0.001
_refine_ls_shift/su_mean 0.000
_refine_ls_structure_factor_coef Fsqd
_refine_ls_weighting_details 'w=1/[\s^2^(Fo^2^)+(0.0340P)^2^+0.1320P] where P=(Fo^2^+2Fc^2^)/3'
_refine_ls_weighting_scheme calc
_refine_ls_wR_factor_gt 0.0776
_refine_ls_wR_factor_ref 0.0859
_reflns_Friedel_coverage 0.000
_reflns_number_gt 7065
_reflns_number_total 9157
_reflns_threshold_expression 'I > 2\s(I)'
_cod_data_source_file d2cc03189b2.cif
_cod_data_source_block 1_Yb_Ph3PO
_cod_depositor_comments 'Adding full bibliography for 7131257--7131266.cif.'
_cod_database_code 7131260
_shelx_shelxl_version_number 2018/3
_shelx_space_group_comment
;
The symmetry employed for this shelxl refinement is uniquely defined
by the following loop, which should always be used as a source of
symmetry information in preference to the above space-group names.
They are only intended as comments.
;
_shelx_estimated_absorpt_t_max 0.974
_shelx_estimated_absorpt_t_min 0.571
_olex2_refinement_description
;
1. Fixed Uiso
 At 1.2 times of:
  All B(H) groups, All C(H) groups, All C(H,H) groups
2. Restrained distances
 C32-C31 = C32A-C31 = C33-C32 = C33A-C32A = C34-C33 = C34-C33A = C35A-C34 =
 C35-C34 = C36A-C35A = C36-C35 = C36A-C31 = C36-C31
 1.39 with sigma of 0.02
3. Uiso/Uaniso restraints and constraints
C32 \\sim C32A \\sim C33 \\sim C33A \\sim C35A \\sim C35 \\sim C36A \\sim C36:
within 1.7A with sigma of 0.02 and sigma for terminal atoms of 0.04 within 1.7A
4. Others
 Sof(H34A)=Sof(C32A)=Sof(H32A)=Sof(C33A)=Sof(H33A)=Sof(C35A)=Sof(H35A)=
 Sof(C36A)=Sof(H36A)=1-FVAR(1)
 Sof(C32)=Sof(H32)=Sof(C33)=Sof(H33)=Sof(H34)=Sof(C35)=Sof(H35)=Sof(C36)=
 Sof(H36)=FVAR(1)
5.a Ternary CH refined with riding coordinates:
 B1(H1), B2(H2)
5.b Aromatic/amide H refined with riding coordinates:
 C1(H1A), C2(H2A), C3(H3), C4(H4), C5(H5), C6(H6), C7(H7), C8(H8), C9(H9),
 C10(H10), C11(H11), C12(H12), C13(H13), C14(H14), C15(H15), C16(H16), C17(H17),
  C18(H18), C20(H20), C21(H21), C22(H22), C23(H23), C24(H24), C26(H26),
 C27(H27), C28(H28), C29(H29), C30(H30), C32(H32), C33(H33), C34(H34A),
 C34(H34), C35(H35), C36(H36), C32A(H32A), C33A(H33A), C35A(H35A), C36A(H36A)
;
_olex2_submission_special_instructions 'No special instructions were received'

loop_
_space_group_symop_operation_xyz
'x, y, z'
'-x, -y, -z'

loop_
_atom_site_label
_atom_site_type_symbol
_atom_site_fract_x
_atom_site_fract_y
_atom_site_fract_z
_atom_site_U_iso_or_equiv
_atom_site_adp_type
_atom_site_occupancy
_atom_site_site_symmetry_order
_atom_site_calc_flag
_atom_site_refinement_flags_posn
_atom_site_refinement_flags_adp
_atom_site_refinement_flags_occupancy
_atom_site_disorder_assembly
_atom_site_disorder_group
B1 B 0.3487(5) 0.9265(4) 0.1689(4) 0.0251(11) Uani 1 1 d . . . . .
H1 H 0.323098 1.025289 0.146044 0.030 Uiso 1 1 calc R U . . .
C1 C 0.6705(4) 0.7073(4) 0.1748(3) 0.0321(11) Uani 1 1 d . . . . .
H1A H 0.735979 0.625587 0.190283 0.038 Uiso 1 1 calc R U . . .
N1 N 0.5513(3) 0.7315(3) 0.1960(3) 0.0280(9) Uani 1 1 d . . . . .
O1 O 0.6401(3) 0.4492(3) 0.2600(2) 0.0294(7) Uani 1 1 d . . . . .
P1 P 0.76404(10) 0.34208(9) 0.26939(8) 0.0209(2) Uani 1 1 d . . . . .
Yb1 Yb 0.42577(2) 0.58879(2) 0.24556(2) 0.02276(6) Uani 1 1 d . . . . .
B2 B 0.2759(5) 0.3658(5) 0.2982(4) 0.0290(12) Uani 1 1 d . . . . .
H2 H 0.234146 0.299940 0.312927 0.035 Uiso 1 1 calc R U . . .
C2 C 0.6870(4) 0.8168(4) 0.1271(4) 0.0360(11) Uani 1 1 d . . . . .
H2A H 0.762486 0.824643 0.104074 0.043 Uiso 1 1 calc R U . . .
N2 N 0.4901(3) 0.8593(3) 0.1625(2) 0.0239(8) Uani 1 1 d . . . . .
C3 C 0.5703(4) 0.9106(4) 0.1209(3) 0.0325(11) Uani 1 1 d . . . . .
H3 H 0.549389 0.997634 0.091855 0.039 Uiso 1 1 calc R U . . .
N3 N 0.3140(3) 0.7732(3) 0.3163(3) 0.0250(8) Uani 1 1 d . . . . .
C4 C 0.2609(4) 0.7807(4) 0.3994(3) 0.0326(11) Uani 1 1 d . . . . .
H4 H 0.252730 0.712004 0.446187 0.039 Uiso 1 1 calc R U . . .
N4 N 0.3060(3) 0.8919(3) 0.2707(2) 0.0232(8) Uani 1 1 d . . . . .
C5 C 0.2189(5) 0.9030(4) 0.4083(4) 0.0398(12) Uani 1 1 d . . . . .
H5 H 0.178424 0.933024 0.460716 0.048 Uiso 1 1 calc R U . . .
N5 N 0.3200(3) 0.7658(3) 0.1034(3) 0.0263(8) Uani 1 1 d . . . . .
C6 C 0.2482(4) 0.9702(4) 0.3257(4) 0.0346(11) Uani 1 1 d . . . . .
H6 H 0.230846 1.057658 0.309596 0.042 Uiso 1 1 calc R U . . .
N6 N 0.2854(3) 0.8881(3) 0.1043(3) 0.0268(8) Uani 1 1 d . . . . .
C7 C 0.2445(5) 0.7697(5) 0.0407(3) 0.0374(12) Uani 1 1 d . . . . .
H7 H 0.247826 0.697461 0.025012 0.045 Uiso 1 1 calc R U . . .
N7 N 0.4081(3) 0.4195(3) 0.3925(3) 0.0274(8) Uani 1 1 d . . . . .
C8 C 0.1613(5) 0.8906(5) 0.0015(4) 0.0534(15) Uani 1 1 d . . . . .
H8 H 0.098073 0.917511 -0.044155 0.064 Uiso 1 1 calc R U . . .
N8 N 0.3484(3) 0.3457(3) 0.3865(2) 0.0250(8) Uani 1 1 d . . . . .
C9 C 0.1904(5) 0.9637(5) 0.0433(4) 0.0427(13) Uani 1 1 d . . . . .
H9 H 0.150016 1.052778 0.031213 0.051 Uiso 1 1 calc R U . . .
N9 N 0.4254(3) 0.4218(3) 0.1740(3) 0.0264(8) Uani 1 1 d . . . . .
C10 C 0.4576(4) 0.3725(4) 0.4786(3) 0.0342(11) Uani 1 1 d . . . . .
H10 H 0.505240 0.405315 0.502308 0.041 Uiso 1 1 calc R U . . .
N10 N 0.3638(3) 0.3466(3) 0.2139(2) 0.0249(8) Uani 1 1 d . . . . .
C11 C 0.4317(5) 0.2699(5) 0.5299(4) 0.0391(12) Uani 1 1 d . . . . .
H11 H 0.456799 0.220580 0.592468 0.047 Uiso 1 1 calc R U . . .
N11 N 0.2012(3) 0.6033(3) 0.2543(3) 0.0311(9) Uani 1 1 d . . . . .
C12 C 0.3614(4) 0.2567(4) 0.4689(3) 0.0328(11) Uani 1 1 d . . . . .
H12 H 0.327336 0.194956 0.482412 0.039 Uiso 1 1 calc R U . . .
N12 N 0.1735(3) 0.4995(3) 0.2745(3) 0.0267(8) Uani 1 1 d . . . . .
C13 C 0.4896(4) 0.3771(4) 0.1032(3) 0.0312(11) Uani 1 1 d . . . . .
H13 H 0.542436 0.411024 0.063027 0.037 Uiso 1 1 calc R U . . .
C14 C 0.4695(5) 0.2752(4) 0.0957(4) 0.0395(12) Uani 1 1 d . . . . .
H14 H 0.503703 0.227367 0.051118 0.047 Uiso 1 1 calc R U . . .
C15 C 0.3894(5) 0.2586(4) 0.1667(4) 0.0392(12) Uani 1 1 d . . . . .
H15 H 0.356912 0.195497 0.180643 0.047 Uiso 1 1 calc R U . . .
C16 C 0.0914(4) 0.7018(4) 0.2385(3) 0.0325(11) Uani 1 1 d . . . . .
H16 H 0.081331 0.787306 0.221937 0.039 Uiso 1 1 calc R U . . .
C17 C -0.0056(4) 0.6635(5) 0.2494(3) 0.0331(11) Uani 1 1 d . . . . .
H17 H -0.092126 0.715491 0.242694 0.040 Uiso 1 1 calc R U . . .
C18 C 0.0497(4) 0.5340(5) 0.2720(3) 0.0302(11) Uani 1 1 d . . . . .
H18 H 0.007939 0.478837 0.283771 0.036 Uiso 1 1 calc R U . . .
C19 C 0.8517(4) 0.3318(4) 0.3658(3) 0.0238(9) Uani 1 1 d . . . . .
C20 C 0.8144(4) 0.4380(4) 0.4001(3) 0.0308(11) Uani 1 1 d . . . . .
H20 H 0.743258 0.511582 0.373919 0.037 Uiso 1 1 calc R U . . .
C21 C 0.8811(5) 0.4356(5) 0.4723(4) 0.0431(14) Uani 1 1 d . . . . .
H21 H 0.855180 0.507583 0.495924 0.052 Uiso 1 1 calc R U . . .
C22 C 0.9849(5) 0.3296(6) 0.5102(4) 0.0468(14) Uani 1 1 d . . . . .
H22 H 1.030872 0.329072 0.559336 0.056 Uiso 1 1 calc R U . . .
C23 C 1.0222(5) 0.2244(5) 0.4770(3) 0.0418(13) Uani 1 1 d . . . . .
H23 H 1.093962 0.151462 0.503033 0.050 Uiso 1 1 calc R U . . .
C24 C 0.9550(4) 0.2253(4) 0.4059(3) 0.0314(11) Uani 1 1 d . . . . .
H24 H 0.979926 0.151938 0.384280 0.038 Uiso 1 1 calc R U . . .
C25 C 0.8548(4) 0.3601(4) 0.1645(3) 0.0245(9) Uani 1 1 d . . . . .
C26 C 0.7930(4) 0.4394(4) 0.0806(3) 0.0297(10) Uani 1 1 d . . . . .
H26 H 0.706075 0.489016 0.080799 0.036 Uiso 1 1 calc R U . . .
C27 C 0.8570(5) 0.4466(5) -0.0030(3) 0.0370(12) Uani 1 1 d . . . . .
H27 H 0.813619 0.500252 -0.059968 0.044 Uiso 1 1 calc R U . . .
C28 C 0.9839(5) 0.3763(4) -0.0044(3) 0.0357(12) Uani 1 1 d . . . . .
H28 H 1.027189 0.379998 -0.062235 0.043 Uiso 1 1 calc R U . . .
C29 C 1.0472(5) 0.3009(4) 0.0787(3) 0.0362(12) Uani 1 1 d . . . . .
H29 H 1.134794 0.254693 0.078359 0.043 Uiso 1 1 calc R U . . .
C30 C 0.9836(4) 0.2924(4) 0.1623(3) 0.0288(10) Uani 1 1 d . . . . .
H30 H 1.027922 0.239860 0.219148 0.035 Uiso 1 1 calc R U . . .
C31 C 0.7546(4) 0.1917(4) 0.2889(3) 0.0257(10) Uani 1 1 d D . . . .
C32 C 0.8068(16) 0.1172(13) 0.2283(10) 0.049(3) Uani 0.525(16) 1 d D U P A 1
H32 H 0.857972 0.138559 0.178401 0.059 Uiso 0.525(16) 1 calc R U P A 1
C33 C 0.7833(16) 0.0096(12) 0.2412(9) 0.054(4) Uani 0.525(16) 1 d D U P A 1
H33 H 0.811906 -0.037183 0.195632 0.065 Uiso 0.525(16) 1 calc R U P A 1
C34 C 0.7210(5) -0.0301(5) 0.3169(4) 0.0469(14) Uani 1 1 d D . . . .
H34A H 0.704388 -0.100794 0.317229 0.056 Uiso 0.475(16) 1 calc R U P A 2
H34 H 0.720536 -0.111766 0.331456 0.056 Uiso 0.525(16) 1 calc R U P A 1
C35 C 0.6591(16) 0.0494(14) 0.3714(12) 0.043(4) Uani 0.525(16) 1 d D U P A 1
H35 H 0.603713 0.029168 0.418029 0.052 Uiso 0.525(16) 1 calc R U P A 1
C36 C 0.6758(13) 0.1597(14) 0.3600(11) 0.037(4) Uani 0.525(16) 1 d D U P A 1
H36 H 0.634331 0.213217 0.399849 0.045 Uiso 0.525(16) 1 calc R U P A 1
C32A C 0.8515(15) 0.0863(11) 0.2705(13) 0.050(4) Uani 0.475(16) 1 d D U P A 2
H32A H 0.927501 0.091666 0.245976 0.059 Uiso 0.475(16) 1 calc R U P A 2
C33A C 0.8382(14) -0.0264(12) 0.2876(13) 0.057(4) Uani 0.475(16) 1 d D U P A 2
H33A H 0.906547 -0.100228 0.279774 0.069 Uiso 0.475(16) 1 calc R U P A 2
C35A C 0.6340(16) 0.0678(15) 0.3440(13) 0.036(4) Uani 0.475(16) 1 d D U P A 2
H35A H 0.561856 0.060139 0.375280 0.043 Uiso 0.475(16) 1 calc R U P A 2
C36A C 0.6485(13) 0.1800(16) 0.3269(13) 0.038(4) Uani 0.475(16) 1 d D U P A 2
H36A H 0.582749 0.250441 0.342037 0.045 Uiso 0.475(16) 1 calc R U P A 2

loop_
_atom_site_aniso_label
_atom_site_aniso_U_11
_atom_site_aniso_U_22
_atom_site_aniso_U_33
_atom_site_aniso_U_23
_atom_site_aniso_U_13
_atom_site_aniso_U_12
B1 0.024(3) 0.018(2) 0.035(3) -0.006(2) -0.007(2) -0.010(2)
C1 0.018(2) 0.027(2) 0.050(3) -0.007(2) -0.001(2) -0.0099(19)
N1 0.023(2) 0.0130(16) 0.043(2) 0.0000(16) -0.0046(17) -0.0056(15)
O1 0.0151(15) 0.0174(14) 0.050(2) -0.0076(14) 0.0000(14) -0.0018(12)
P1 0.0156(5) 0.0171(5) 0.0283(6) -0.0071(4) -0.0012(4) -0.0036(4)
Yb1 0.01288(9) 0.01335(9) 0.03958(12) -0.00599(7) 0.00010(7) -0.00349(6)
B2 0.030(3) 0.028(3) 0.033(3) -0.007(2) 0.004(2) -0.018(2)
C2 0.029(3) 0.034(3) 0.048(3) -0.004(2) 0.003(2) -0.019(2)
N2 0.0226(19) 0.0189(17) 0.030(2) -0.0016(15) -0.0030(16) -0.0109(15)
C3 0.034(3) 0.022(2) 0.043(3) -0.003(2) -0.007(2) -0.015(2)
N3 0.0239(19) 0.0169(17) 0.031(2) -0.0019(15) -0.0040(16) -0.0065(15)
C4 0.027(3) 0.037(3) 0.030(3) -0.009(2) 0.004(2) -0.009(2)
N4 0.0178(18) 0.0183(17) 0.030(2) -0.0054(15) -0.0040(15) -0.0036(14)
C5 0.038(3) 0.036(3) 0.041(3) -0.020(2) 0.012(2) -0.006(2)
N5 0.025(2) 0.0236(18) 0.032(2) -0.0083(16) 0.0002(16) -0.0110(16)
C6 0.031(3) 0.022(2) 0.050(3) -0.019(2) -0.001(2) -0.004(2)
N6 0.028(2) 0.0197(18) 0.031(2) -0.0017(16) -0.0064(16) -0.0101(16)
C7 0.038(3) 0.045(3) 0.041(3) -0.023(2) 0.000(2) -0.021(2)
N7 0.024(2) 0.0236(18) 0.038(2) -0.0112(17) 0.0004(17) -0.0102(16)
C8 0.054(4) 0.056(4) 0.052(4) -0.005(3) -0.025(3) -0.024(3)
N8 0.026(2) 0.0215(18) 0.028(2) -0.0059(16) 0.0024(16) -0.0111(15)
C9 0.044(3) 0.031(3) 0.047(3) 0.003(2) -0.022(3) -0.012(2)
N9 0.0229(19) 0.0209(18) 0.037(2) -0.0059(16) 0.0008(17) -0.0117(15)
C10 0.027(3) 0.034(3) 0.040(3) -0.012(2) -0.009(2) -0.007(2)
N10 0.026(2) 0.0198(17) 0.029(2) -0.0041(15) 0.0019(16) -0.0120(15)
C11 0.037(3) 0.035(3) 0.037(3) -0.002(2) -0.005(2) -0.010(2)
N11 0.0164(19) 0.027(2) 0.047(3) -0.0045(18) -0.0003(17) -0.0095(16)
C12 0.035(3) 0.024(2) 0.033(3) 0.001(2) 0.001(2) -0.013(2)
N12 0.0214(19) 0.030(2) 0.032(2) -0.0085(17) 0.0044(16) -0.0144(16)
C13 0.031(3) 0.027(2) 0.033(3) -0.007(2) 0.007(2) -0.011(2)
C14 0.050(3) 0.034(3) 0.042(3) -0.021(2) 0.015(3) -0.021(2)
C15 0.054(3) 0.029(3) 0.046(3) -0.014(2) 0.008(3) -0.027(2)
C16 0.021(2) 0.030(2) 0.040(3) -0.008(2) -0.003(2) -0.0039(19)
C17 0.016(2) 0.044(3) 0.036(3) -0.016(2) -0.001(2) -0.005(2)
C18 0.021(2) 0.056(3) 0.026(2) -0.017(2) 0.0054(19) -0.026(2)
C19 0.021(2) 0.029(2) 0.027(2) -0.0128(19) 0.0046(18) -0.0126(18)
C20 0.034(3) 0.031(2) 0.036(3) -0.015(2) 0.015(2) -0.021(2)
C21 0.062(4) 0.060(4) 0.035(3) -0.028(3) 0.021(3) -0.045(3)
C22 0.050(4) 0.082(4) 0.029(3) -0.020(3) 0.002(3) -0.043(3)
C23 0.028(3) 0.063(4) 0.033(3) -0.015(3) 0.000(2) -0.016(3)
C24 0.025(2) 0.040(3) 0.030(3) -0.014(2) -0.001(2) -0.011(2)
C25 0.026(2) 0.018(2) 0.030(2) -0.0085(18) -0.0025(19) -0.0081(18)
C26 0.031(3) 0.031(2) 0.030(3) -0.004(2) -0.011(2) -0.016(2)
C27 0.058(4) 0.039(3) 0.025(3) -0.001(2) -0.009(2) -0.032(3)
C28 0.051(3) 0.042(3) 0.029(3) -0.018(2) 0.013(2) -0.030(3)
C29 0.036(3) 0.032(3) 0.040(3) -0.015(2) 0.012(2) -0.012(2)
C30 0.024(2) 0.023(2) 0.030(3) -0.0040(19) -0.0016(19) -0.0016(18)
C31 0.021(2) 0.020(2) 0.031(3) -0.0053(19) -0.0049(19) -0.0035(17)
C32 0.085(9) 0.039(6) 0.040(7) -0.022(6) 0.029(6) -0.040(6)
C33 0.110(10) 0.040(6) 0.027(6) -0.016(5) 0.021(6) -0.043(6)
C34 0.067(4) 0.032(3) 0.050(3) -0.014(3) 0.012(3) -0.028(3)
C35 0.032(8) 0.014(5) 0.065(10) 0.008(6) 0.004(7) -0.004(5)
C36 0.029(6) 0.014(6) 0.054(9) -0.004(6) 0.014(6) 0.000(5)
C32A 0.071(9) 0.028(6) 0.051(9) -0.016(6) 0.039(7) -0.026(6)
C33A 0.084(9) 0.024(6) 0.058(9) -0.022(6) 0.034(7) -0.018(6)
C35A 0.015(6) 0.024(7) 0.049(9) 0.009(6) -0.003(6) -0.001(5)
C36A 0.023(6) 0.009(6) 0.067(10) 0.001(7) 0.002(6) 0.001(5)

loop_
_atom_type_symbol
_atom_type_description
_atom_type_scat_dispersion_real
_atom_type_scat_dispersion_imag
_atom_type_scat_source
C C 0.0033 0.0016 'International Tables Vol C Tables 4.2.6.8 and 6.1.1.4'
H H 0.0000 0.0000 'International Tables Vol C Tables 4.2.6.8 and 6.1.1.4'
B B 0.0013 0.0007 'International Tables Vol C Tables 4.2.6.8 and 6.1.1.4'
N N 0.0061 0.0033 'International Tables Vol C Tables 4.2.6.8 and 6.1.1.4'
O O 0.0106 0.0060 'International Tables Vol C Tables 4.2.6.8 and 6.1.1.4'
P P 0.1023 0.0942 'International Tables Vol C Tables 4.2.6.8 and 6.1.1.4'
Yb Yb -0.3850 5.5486 'International Tables Vol C Tables 4.2.6.8 and 6.1.1.4'

loop_
_geom_angle_atom_site_label_1
_geom_angle_atom_site_label_2
_geom_angle_atom_site_label_3
_geom_angle
_geom_angle_site_symmetry_1
_geom_angle_site_symmetry_3
_geom_angle_publ_flag
N2 B1 H1 109.1 . . ?
N2 B1 N4 110.5(4) . . ?
N2 B1 N6 109.1(4) . . ?
N4 B1 H1 109.1 . . ?
N4 B1 N6 110.0(4) . . ?
N6 B1 H1 109.1 . . ?
N1 C1 H1A 124.3 . . ?
N1 C1 C2 111.4(4) . . ?
C2 C1 H1A 124.3 . . ?
C1 N1 Yb1 132.8(3) . . ?
C1 N1 N2 105.1(3) . . ?
N2 N1 Yb1 120.2(2) . . ?
P1 O1 Yb1 168.16(18) . . ?
O1 P1 C19 110.82(19) . . ?
O1 P1 C25 111.40(19) . . ?
O1 P1 C31 113.25(18) . . ?
C19 P1 C25 107.5(2) . . ?
C19 P1 C31 107.5(2) . . ?
C25 P1 C31 106.06(19) . . ?
O1 Yb1 N1 73.85(10) . . ?
O1 Yb1 N3 128.31(11) . . ?
O1 Yb1 N5 126.43(11) . . ?
O1 Yb1 N7 82.38(11) . . ?
O1 Yb1 N9 78.87(10) . . ?
O1 Yb1 N11 144.91(10) . . ?
N3 Yb1 N1 73.69(11) . . ?
N3 Yb1 N7 95.54(11) . . ?
N3 Yb1 N9 151.43(11) . . ?
N3 Yb1 N11 78.43(11) . . ?
N5 Yb1 N1 71.56(11) . . ?
N5 Yb1 N3 77.88(11) . . ?
N5 Yb1 N7 147.89(11) . . ?
N5 Yb1 N9 92.92(11) . . ?
N5 Yb1 N11 76.34(12) . . ?
N7 Yb1 N1 137.24(11) . . ?
N9 Yb1 N1 129.33(12) . . ?
N9 Yb1 N7 77.88(11) . . ?
N9 Yb1 N11 73.10(11) . . ?
N11 Yb1 N1 140.98(11) . . ?
N11 Yb1 N7 71.55(11) . . ?
N8 B2 H2 109.0 . . ?
N10 B2 H2 109.0 . . ?
N10 B2 N8 110.9(4) . . ?
N12 B2 H2 109.0 . . ?
N12 B2 N8 108.9(4) . . ?
N12 B2 N10 110.0(4) . . ?
C1 C2 H2A 127.7 . . ?
C3 C2 C1 104.5(4) . . ?
C3 C2 H2A 127.7 . . ?
N1 N2 B1 122.2(3) . . ?
C3 N2 B1 127.4(4) . . ?
C3 N2 N1 110.3(3) . . ?
C2 C3 H3 125.7 . . ?
N2 C3 C2 108.6(4) . . ?
N2 C3 H3 125.7 . . ?
C4 N3 Yb1 132.1(3) . . ?
C4 N3 N4 105.9(3) . . ?
N4 N3 Yb1 121.8(3) . . ?
N3 C4 H4 124.7 . . ?
N3 C4 C5 110.7(4) . . ?
C5 C4 H4 124.7 . . ?
N3 N4 B1 122.7(3) . . ?
C6 N4 B1 127.4(4) . . ?
C6 N4 N3 109.7(4) . . ?
C4 C5 H5 127.4 . . ?
C6 C5 C4 105.2(4) . . ?
C6 C5 H5 127.4 . . ?
N6 N5 Yb1 120.2(3) . . ?
C7 N5 Yb1 128.5(3) . . ?
C7 N5 N6 105.4(4) . . ?
N4 C6 C5 108.5(4) . . ?
N4 C6 H6 125.8 . . ?
C5 C6 H6 125.8 . . ?
N5 N6 B1 122.6(3) . . ?
C9 N6 B1 127.7(4) . . ?
C9 N6 N5 109.7(4) . . ?
N5 C7 H7 124.0 . . ?
N5 C7 C8 112.0(4) . . ?
C8 C7 H7 124.0 . . ?
N8 N7 Yb1 120.2(3) . . ?
C10 N7 Yb1 134.1(3) . . ?
C10 N7 N8 105.3(4) . . ?
C7 C8 H8 127.9 . . ?
C9 C8 C7 104.3(4) . . ?
C9 C8 H8 127.9 . . ?
N7 N8 B2 123.8(3) . . ?
C12 N8 B2 126.7(4) . . ?
C12 N8 N7 109.6(4) . . ?
N6 C9 C8 108.7(4) . . ?
N6 C9 H9 125.7 . . ?
C8 C9 H9 125.7 . . ?
N10 N9 Yb1 122.1(3) . . ?
C13 N9 Yb1 131.8(3) . . ?
C13 N9 N10 105.7(3) . . ?
N7 C10 H10 123.8 . . ?
N7 C10 C11 112.4(4) . . ?
C11 C10 H10 123.8 . . ?
N9 N10 B2 123.3(3) . . ?
C15 N10 B2 127.1(4) . . ?
C15 N10 N9 109.6(4) . . ?
C10 C11 H11 128.2 . . ?
C12 C11 C10 103.7(4) . . ?
C12 C11 H11 128.2 . . ?
N12 N11 Yb1 122.8(3) . . ?
C16 N11 Yb1 131.9(3) . . ?
C16 N11 N12 105.2(4) . . ?
N8 C12 C11 109.1(4) . . ?
N8 C12 H12 125.4 . . ?
C11 C12 H12 125.4 . . ?
N11 N12 B2 121.4(3) . . ?
C18 N12 B2 128.0(4) . . ?
C18 N12 N11 110.5(4) . . ?
N9 C13 H13 124.3 . . ?
N9 C13 C14 111.5(4) . . ?
C14 C13 H13 124.3 . . ?
C13 C14 H14 127.7 . . ?
C15 C14 C13 104.6(4) . . ?
C15 C14 H14 127.7 . . ?
N10 C15 C14 108.7(4) . . ?
N10 C15 H15 125.6 . . ?
C14 C15 H15 125.6 . . ?
N11 C16 H16 124.3 . . ?
N11 C16 C17 111.3(4) . . ?
C17 C16 H16 124.3 . . ?
C16 C17 H17 127.4 . . ?
C18 C17 C16 105.3(4) . . ?
C18 C17 H17 127.4 . . ?
N12 C18 C17 107.7(4) . . ?
N12 C18 H18 126.2 . . ?
C17 C18 H18 126.2 . . ?
C20 C19 P1 117.9(3) . . ?
C24 C19 P1 123.3(3) . . ?
C24 C19 C20 118.8(4) . . ?
C19 C20 H20 120.0 . . ?
C21 C20 C19 119.9(5) . . ?
C21 C20 H20 120.0 . . ?
C20 C21 H21 119.8 . . ?
C22 C21 C20 120.4(5) . . ?
C22 C21 H21 119.8 . . ?
C21 C22 H22 120.0 . . ?
C21 C22 C23 120.1(5) . . ?
C23 C22 H22 120.0 . . ?
C22 C23 H23 120.1 . . ?
C22 C23 C24 119.9(5) . . ?
C24 C23 H23 120.1 . . ?
C19 C24 H24 119.5 . . ?
C23 C24 C19 120.9(4) . . ?
C23 C24 H24 119.5 . . ?
C26 C25 P1 118.6(3) . . ?
C26 C25 C30 118.2(4) . . ?
C30 C25 P1 123.1(3) . . ?
C25 C26 H26 119.7 . . ?
C27 C26 C25 120.6(4) . . ?
C27 C26 H26 119.7 . . ?
C26 C27 H27 119.8 . . ?
C26 C27 C28 120.4(4) . . ?
C28 C27 H27 119.8 . . ?
C27 C28 H28 120.2 . . ?
C29 C28 C27 119.7(4) . . ?
C29 C28 H28 120.2 . . ?
C28 C29 H29 119.9 . . ?
C30 C29 C28 120.1(5) . . ?
C30 C29 H29 119.9 . . ?
C25 C30 H30 119.6 . . ?
C29 C30 C25 120.9(4) . . ?
C29 C30 H30 119.6 . . ?
C32 C31 P1 121.9(6) . . ?
C32 C31 C36 119.0(10) . . ?
C36 C31 P1 118.4(8) . . ?
C32A C31 P1 123.5(7) . . ?
C36A C31 P1 118.0(8) . . ?
C36A C31 C32A 118.4(10) . . ?
C31 C32 H32 120.6 . . ?
C31 C32 C33 118.9(10) . . ?
C33 C32 H32 120.6 . . ?
C32 C33 H33 119.0 . . ?
C34 C33 C32 121.9(10) . . ?
C34 C33 H33 119.0 . . ?
C33 C34 H34 120.7 . . ?
C33 C34 C35 118.6(10) . . ?
C35 C34 H34 120.7 . . ?
C33A C34 H34A 120.5 . . ?
C35A C34 H34A 120.5 . . ?
C35A C34 C33A 118.9(11) . . ?
C34 C35 H35 119.6 . . ?
C34 C35 C36 120.9(15) . . ?
C36 C35 H35 119.6 . . ?
C31 C36 H36 120.2 . . ?
C35 C36 C31 119.5(14) . . ?
C35 C36 H36 120.2 . . ?
C31 C32A H32A 119.7 . . ?
C33A C32A C31 120.5(12) . . ?
C33A C32A H32A 119.7 . . ?
C34 C33A H33A 120.5 . . ?
C32A C33A C34 118.9(10) . . ?
C32A C33A H33A 120.5 . . ?
C34 C35A H35A 119.7 . . ?
C34 C35A C36A 120.5(16) . . ?
C36A C35A H35A 119.7 . . ?
C31 C36A C35A 121.5(15) . . ?
C31 C36A H36A 119.2 . . ?
C35A C36A H36A 119.2 . . ?

loop_
_geom_bond_atom_site_label_1
_geom_bond_atom_site_label_2
_geom_bond_distance
_geom_bond_site_symmetry_2
_geom_bond_publ_flag
B1 H1 1.0600 . ?
B1 N2 1.530(6) . ?
B1 N4 1.536(6) . ?
B1 N6 1.543(6) . ?
C1 H1A 0.9500 . ?
C1 N1 1.334(5) . ?
C1 C2 1.392(6) . ?
N1 Yb1 2.616(3) . ?
N1 N2 1.367(4) . ?
O1 P1 1.486(3) . ?
O1 Yb1 2.381(3) . ?
P1 C19 1.799(4) . ?
P1 C25 1.803(4) . ?
P1 C31 1.804(4) . ?
Yb1 N3 2.532(3) . ?
Yb1 N5 2.524(4) . ?
Yb1 N7 2.586(4) . ?
Yb1 N9 2.534(3) . ?
Yb1 N11 2.571(4) . ?
B2 H2 1.0600 . ?
B2 N8 1.546(6) . ?
B2 N10 1.543(6) . ?
B2 N12 1.533(6) . ?
C2 H2A 0.9500 . ?
C2 C3 1.366(6) . ?
N2 C3 1.341(5) . ?
C3 H3 0.9500 . ?
N3 C4 1.331(5) . ?
N3 N4 1.368(4) . ?
C4 H4 0.9500 . ?
C4 C5 1.392(6) . ?
N4 C6 1.347(5) . ?
C5 H5 0.9500 . ?
C5 C6 1.361(7) . ?
N5 N6 1.365(5) . ?
N5 C7 1.332(6) . ?
C6 H6 0.9500 . ?
N6 C9 1.345(5) . ?
C7 H7 0.9500 . ?
C7 C8 1.375(7) . ?
N7 N8 1.369(5) . ?
N7 C10 1.329(6) . ?
C8 H8 0.9500 . ?
C8 C9 1.374(7) . ?
N8 C12 1.352(5) . ?
C9 H9 0.9500 . ?
N9 N10 1.359(5) . ?
N9 C13 1.336(5) . ?
C10 H10 0.9500 . ?
C10 C11 1.390(7) . ?
N10 C15 1.351(6) . ?
C11 H11 0.9500 . ?
C11 C12 1.372(7) . ?
N11 N12 1.367(5) . ?
N11 C16 1.335(5) . ?
C12 H12 0.9500 . ?
N12 C18 1.343(5) . ?
C13 H13 0.9500 . ?
C13 C14 1.381(6) . ?
C14 H14 0.9500 . ?
C14 C15 1.365(7) . ?
C15 H15 0.9500 . ?
C16 H16 0.9500 . ?
C16 C17 1.377(6) . ?
C17 H17 0.9500 . ?
C17 C18 1.375(6) . ?
C18 H18 0.9500 . ?
C19 C20 1.399(6) . ?
C19 C24 1.385(6) . ?
C20 H20 0.9500 . ?
C20 C21 1.382(7) . ?
C21 H21 0.9500 . ?
C21 C22 1.378(7) . ?
C22 H22 0.9500 . ?
C22 C23 1.379(7) . ?
C23 H23 0.9500 . ?
C23 C24 1.380(6) . ?
C24 H24 0.9500 . ?
C25 C26 1.392(6) . ?
C25 C30 1.399(6) . ?
C26 H26 0.9500 . ?
C26 C27 1.380(7) . ?
C27 H27 0.9500 . ?
C27 C28 1.383(7) . ?
C28 H28 0.9500 . ?
C28 C29 1.380(7) . ?
C29 H29 0.9500 . ?
C29 C30 1.379(6) . ?
C30 H30 0.9500 . ?
C31 C32 1.372(11) . ?
C31 C36 1.406(13) . ?
C31 C32A 1.390(12) . ?
C31 C36A 1.361(14) . ?
C32 H32 0.9500 . ?
C32 C33 1.394(12) . ?
C33 H33 0.9500 . ?
C33 C34 1.355(11) . ?
C34 H34A 0.9500 . ?
C34 H34 0.9500 . ?
C34 C35 1.360(14) . ?
C34 C33A 1.418(13) . ?
C34 C35A 1.340(14) . ?
C35 H35 0.9500 . ?
C35 C36 1.385(14) . ?
C36 H36 0.9500 . ?
C32A H32A 0.9500 . ?
C32A C33A 1.383(13) . ?
C33A H33A 0.9500 . ?
C35A H35A 0.9500 . ?
C35A C36A 1.383(15) . ?
C36A H36A 0.9500 . ?

loop_
_geom_torsion_atom_site_label_1
_geom_torsion_atom_site_label_2
_geom_torsion_atom_site_label_3
_geom_torsion_atom_site_label_4
_geom_torsion
_geom_torsion_site_symmetry_1
_geom_torsion_site_symmetry_2
_geom_torsion_site_symmetry_3
_geom_torsion_site_symmetry_4
_geom_torsion_publ_flag
B1 N2 C3 C2 -177.0(4) . . . . ?
B1 N4 C6 C5 175.7(4) . . . . ?
B1 N6 C9 C8 -178.8(5) . . . . ?
C1 N1 N2 B1 177.5(4) . . . . ?
C1 N1 N2 C3 0.9(5) . . . . ?
C1 C2 C3 N2 0.1(5) . . . . ?
N1 C1 C2 C3 0.5(6) . . . . ?
N1 N2 C3 C2 -0.6(5) . . . . ?
O1 P1 C19 C20 -18.1(4) . . . . ?
O1 P1 C19 C24 163.2(4) . . . . ?
O1 P1 C25 C26 -20.8(4) . . . . ?
O1 P1 C25 C30 163.1(3) . . . . ?
O1 P1 C31 C32 120.4(10) . . . . ?
O1 P1 C31 C36 -49.8(9) . . . . ?
O1 P1 C31 C32A 158.8(10) . . . . ?
O1 P1 C31 C36A -23.7(10) . . . . ?
P1 C19 C20 C21 -178.1(3) . . . . ?
P1 C19 C24 C23 177.1(4) . . . . ?
P1 C25 C26 C27 -173.6(3) . . . . ?
P1 C25 C30 C29 174.1(3) . . . . ?
P1 C31 C32 C33 -172.3(10) . . . . ?
P1 C31 C36 C35 174.8(9) . . . . ?
P1 C31 C32A C33A 179.7(11) . . . . ?
P1 C31 C36A C35A 180.0(11) . . . . ?
Yb1 N1 N2 B1 11.3(5) . . . . ?
Yb1 N1 N2 C3 -165.3(3) . . . . ?
Yb1 O1 P1 C19 -127.9(10) . . . . ?
Yb1 O1 P1 C25 112.5(10) . . . . ?
Yb1 O1 P1 C31 -6.9(11) . . . . ?
Yb1 N3 C4 C5 175.6(3) . . . . ?
Yb1 N3 N4 B1 8.0(5) . . . . ?
Yb1 N3 N4 C6 -176.6(3) . . . . ?
Yb1 N5 N6 B1 24.2(5) . . . . ?
Yb1 N5 N6 C9 -154.7(3) . . . . ?
Yb1 N5 C7 C8 151.6(4) . . . . ?
Yb1 N7 N8 B2 -7.0(5) . . . . ?
Yb1 N7 N8 C12 174.0(3) . . . . ?
Yb1 N7 C10 C11 -172.3(3) . . . . ?
Yb1 N9 N10 B2 7.8(5) . . . . ?
Yb1 N9 N10 C15 -173.9(3) . . . . ?
Yb1 N9 C13 C14 172.9(3) . . . . ?
Yb1 N11 N12 B2 3.0(5) . . . . ?
Yb1 N11 N12 C18 -178.3(3) . . . . ?
Yb1 N11 C16 C17 178.2(3) . . . . ?
B2 N8 C12 C11 -179.8(4) . . . . ?
B2 N10 C15 C14 178.8(4) . . . . ?
B2 N12 C18 C17 178.7(4) . . . . ?
C2 C1 N1 Yb1 162.8(3) . . . . ?
C2 C1 N1 N2 -0.8(5) . . . . ?
N2 B1 N4 N3 -67.2(5) . . . . ?
N2 B1 N4 C6 118.3(4) . . . . ?
N2 B1 N6 N5 47.0(5) . . . . ?
N2 B1 N6 C9 -134.3(5) . . . . ?
N3 C4 C5 C6 0.5(6) . . . . ?
N3 N4 C6 C5 0.6(5) . . . . ?
C4 N3 N4 B1 -175.6(4) . . . . ?
C4 N3 N4 C6 -0.2(5) . . . . ?
C4 C5 C6 N4 -0.6(6) . . . . ?
N4 B1 N2 N1 53.6(5) . . . . ?
N4 B1 N2 C3 -130.4(4) . . . . ?
N4 B1 N6 N5 -74.4(5) . . . . ?
N4 B1 N6 C9 104.3(5) . . . . ?
N4 N3 C4 C5 -0.2(5) . . . . ?
N5 N6 C9 C8 0.1(6) . . . . ?
N5 C7 C8 C9 0.6(6) . . . . ?
N6 B1 N2 N1 -67.4(5) . . . . ?
N6 B1 N2 C3 108.5(5) . . . . ?
N6 B1 N4 N3 53.3(5) . . . . ?
N6 B1 N4 C6 -121.2(4) . . . . ?
N6 N5 C7 C8 -0.5(6) . . . . ?
C7 N5 N6 B1 179.2(4) . . . . ?
C7 N5 N6 C9 0.3(5) . . . . ?
C7 C8 C9 N6 -0.4(6) . . . . ?
N7 N8 C12 C11 -0.9(5) . . . . ?
N7 C10 C11 C12 -0.2(6) . . . . ?
N8 B2 N10 N9 -64.3(5) . . . . ?
N8 B2 N10 C15 117.8(5) . . . . ?
N8 B2 N12 N11 60.0(5) . . . . ?
N8 B2 N12 C18 -118.5(5) . . . . ?
N8 N7 C10 C11 -0.3(5) . . . . ?
N9 N10 C15 C14 0.6(6) . . . . ?
N9 C13 C14 C15 -0.4(6) . . . . ?
C10 N7 N8 B2 179.6(4) . . . . ?
C10 N7 N8 C12 0.7(5) . . . . ?
C10 C11 C12 N8 0.6(5) . . . . ?
N10 B2 N8 N7 63.3(5) . . . . ?
N10 B2 N8 C12 -117.9(5) . . . . ?
N10 B2 N12 N11 -61.8(5) . . . . ?
N10 B2 N12 C18 119.7(5) . . . . ?
N10 N9 C13 C14 0.8(5) . . . . ?
N11 N12 C18 C17 0.2(5) . . . . ?
N11 C16 C17 C18 -0.7(6) . . . . ?
N12 B2 N8 N7 -57.9(5) . . . . ?
N12 B2 N8 C12 120.8(4) . . . . ?
N12 B2 N10 N9 56.3(5) . . . . ?
N12 B2 N10 C15 -121.6(5) . . . . ?
N12 N11 C16 C17 0.8(5) . . . . ?
C13 N9 N10 B2 -179.1(4) . . . . ?
C13 N9 N10 C15 -0.8(5) . . . . ?
C13 C14 C15 N10 -0.1(6) . . . . ?
C16 N11 N12 B2 -179.3(4) . . . . ?
C16 N11 N12 C18 -0.6(5) . . . . ?
C16 C17 C18 N12 0.3(5) . . . . ?
C19 P1 C25 C26 -142.4(3) . . . . ?
C19 P1 C25 C30 41.5(4) . . . . ?
C19 P1 C31 C32 -116.8(10) . . . . ?
C19 P1 C31 C36 73.0(8) . . . . ?
C19 P1 C31 C32A -78.4(11) . . . . ?
C19 P1 C31 C36A 99.1(10) . . . . ?
C19 C20 C21 C22 0.5(7) . . . . ?
C20 C19 C24 C23 -1.6(7) . . . . ?
C20 C21 C22 C23 -0.7(8) . . . . ?
C21 C22 C23 C24 -0.2(8) . . . . ?
C22 C23 C24 C19 1.4(7) . . . . ?
C24 C19 C20 C21 0.6(6) . . . . ?
C25 P1 C19 C20 103.8(3) . . . . ?
C25 P1 C19 C24 -74.8(4) . . . . ?
C25 P1 C31 C32 -2.0(10) . . . . ?
C25 P1 C31 C36 -172.3(8) . . . . ?
C25 P1 C31 C32A 36.3(11) . . . . ?
C25 P1 C31 C36A -146.2(9) . . . . ?
C25 C26 C27 C28 -0.9(7) . . . . ?
C26 C25 C30 C29 -2.0(6) . . . . ?
C26 C27 C28 C29 -1.6(7) . . . . ?
C27 C28 C29 C30 2.1(7) . . . . ?
C28 C29 C30 C25 -0.3(7) . . . . ?
C30 C25 C26 C27 2.6(6) . . . . ?
C31 P1 C19 C20 -142.4(3) . . . . ?
C31 P1 C19 C24 39.0(4) . . . . ?
C31 P1 C25 C26 102.8(4) . . . . ?
C31 P1 C25 C30 -73.3(4) . . . . ?
C31 C32 C33 C34 -7(2) . . . . ?
C31 C32A C33A C34 5(2) . . . . ?
C32 C31 C36 C35 4.3(16) . . . . ?
C32 C33 C34 C35 13.0(19) . . . . ?
C33 C34 C35 C36 -10.6(18) . . . . ?
C34 C35 C36 C31 2.1(18) . . . . ?
C34 C35A C36A C31 -5(2) . . . . ?
C36 C31 C32 C33 -2.2(17) . . . . ?
C32A C31 C36A C35A -2.4(18) . . . . ?
C33A C34 C35A C36A 12.4(19) . . . . ?
C35A C34 C33A C32A -12.4(19) . . . . ?
C36A C31 C32A C33A 2.2(19) . . . . ?
